data_7131691
loop_
_publ_author_name
'Miyazaki, Ryuya'
'Muto, Kei'
'Yamaguchi, Junichiro'

_publ_section_title
;
 Chloroacetyl boronate <i>N</i>-tosylhydrazone as a versatile synthetic
 building block.
;
_journal_issue 48
_journal_name_full 'Chemical communications (Cambridge, England)'
_journal_page_first 7419
_journal_page_last 7422
_journal_paper_doi 10.1039/d3cc02086j
_journal_volume 59
_journal_year 2023
_chemical_formula_moiety 'C21 H24 B N3 O6 S'
_chemical_formula_sum 'C21 H24 B N3 O6 S'
_chemical_formula_weight 457.30
_space_group_crystal_system tetragonal
_space_group_IT_number 82
_space_group_name_Hall 'I -4'
_space_group_name_H-M_alt 'I -4'
_atom_sites_solution_hydrogens mixed
_atom_sites_solution_primary dual
_audit_creation_date 2022-03-24
_audit_creation_method
;
Olex2 1.2
(compiled 2018.05.29 svn.r3508 for OlexSys, GUI svn.r5506)
;
_audit_update_record
;
2023-04-20 deposited with the CCDC.	2023-05-23 downloaded from the CCDC.
;
_cell_angle_alpha 90
_cell_angle_beta 90
_cell_angle_gamma 90
_cell_formula_units_Z 8
_cell_length_a 26.3367(14)
_cell_length_b 26.3367(14)
_cell_length_c 6.5069(6)
_cell_measurement_reflns_used 1126
_cell_measurement_temperature 99.99(10)
_cell_measurement_theta_max 63.0010
_cell_measurement_theta_min 3.3520
_cell_volume 4513.3(5)
_computing_cell_refinement 'CrysAlisPro 1.171.41.121a (Rigaku OD, 2021)'
_computing_data_collection 'CrysAlisPro 1.171.41.121a (Rigaku OD, 2021)'
_computing_data_reduction 'CrysAlisPro 1.171.41.121a (Rigaku OD, 2021)'
_computing_molecular_graphics 'Olex2 (Dolomanov et al., 2009)'
_computing_publication_material 'Olex2 (Dolomanov et al., 2009)'
_computing_structure_refinement 'ShelXL (Sheldrick, 2015)'
_computing_structure_solution 'ShelXT (Sheldrick, 2015)'
_diffrn_ambient_environment N~2~
_diffrn_ambient_temperature 99.99(10)
_diffrn_detector 'Hybrid Pixel Array Detector'
_diffrn_detector_area_resol_mean 10.0000
_diffrn_detector_type HyPix
_diffrn_measured_fraction_theta_full 1.000
_diffrn_measured_fraction_theta_max 0.969
_diffrn_measurement_details
;
List of Runs (angles in degrees, time in seconds):

  # Type    Start    End  Width  t~exp~   \w     \q     \k     \f   Frames
#--------------------------------------------------------------------------
  1  \w     34.00  64.00   0.50    0.05    --  108.01 -61.00   0.00   60
  2  \w     36.00  89.00   0.50    0.05    --  108.01 -77.00  60.00  106
  3  \w     37.00  68.00   0.50    0.05    --  108.01 -61.00 120.00   62
  4  \w     37.00  63.00   0.50    0.05    --  108.01 -61.00  60.00   52
  5  \w    112.00 169.00   0.50    0.05    --  108.01  54.00  60.00  114
  6  \w     35.00  60.00   0.50    0.05    --  108.01 -54.00 -82.00   50
  7  \w     34.00  59.00   0.50    0.05    --  108.01 -61.00-120.00   50
  8  \w      1.00  33.00   0.50    0.05    --   43.05 -19.00-180.00   64
  9  \w     73.00 100.00   0.50    0.05    --  108.01 -95.00  60.00   54
 10  \w     44.00  95.00   0.50    0.05    --   43.05-133.00  45.00  102
 11  \w     81.00 117.00   0.50    0.05    --  108.01-133.00  45.00   72
 12  \w     35.00  60.00   0.50    0.05    --  108.01 -95.00  60.00   50
 13  \w     34.00  60.00   0.50    0.05    --  108.01 -95.00-150.00   52
 14  \w     63.00 104.00   0.50    0.05    --  108.01 -95.00-150.00   82
 15  \w     -4.00  34.00   0.50    0.05    --  -43.05  38.00 120.00   76
 16  \w    -43.00  -8.00   0.50    0.05    --  -43.05  38.00 120.00   70
 17  \w    -86.00 -28.00   0.50    0.05    --  -96.00 137.00 -68.00  116
 18  \w    -67.00 -40.00   0.50    0.05    --  -43.05 125.00-150.00   54
 19  \w    -92.00 -27.00   0.50    0.05    --  -96.00  77.00 -60.00  130
 20  \w   -164.00-115.00   0.50    0.05    --  -96.00 -54.00 -82.00   98
 21  \w   -112.00 -66.00   0.50    0.05    --  -43.05-137.00-131.00   92
;
_diffrn_measurement_device 'four-circle diffractometer'
_diffrn_measurement_device_type 'XtaLAB Synergy, Dualflex, HyPix'
_diffrn_measurement_method '\w scans'
_diffrn_orient_matrix_type 'CrysAlisPro convention (1999,Acta A55,543-557)'
_diffrn_orient_matrix_UB_11 0.0371914000
_diffrn_orient_matrix_UB_12 -0.0439127000
_diffrn_orient_matrix_UB_13 0.0414942000
_diffrn_orient_matrix_UB_21 -0.0071980000
_diffrn_orient_matrix_UB_22 0.0072541000
_diffrn_orient_matrix_UB_23 0.2334433000
_diffrn_orient_matrix_UB_31 -0.0445273000
_diffrn_orient_matrix_UB_32 -0.0378655000
_diffrn_orient_matrix_UB_33 -0.0031977000
_diffrn_radiation_monochromator mirror
_diffrn_radiation_probe x-ray
_diffrn_radiation_type CuK\a
_diffrn_radiation_wavelength 1.54184
_diffrn_reflns_av_R_equivalents 0.1468
_diffrn_reflns_av_unetI/netI 0.1417
_diffrn_reflns_Laue_measured_fraction_full 1.000
_diffrn_reflns_Laue_measured_fraction_max 0.969
_diffrn_reflns_limit_h_max 22
_diffrn_reflns_limit_h_min -32
_diffrn_reflns_limit_k_max 18
_diffrn_reflns_limit_k_min -33
_diffrn_reflns_limit_l_max 7
_diffrn_reflns_limit_l_min -8
_diffrn_reflns_number 11055
_diffrn_reflns_point_group_measured_fraction_full 0.988
_diffrn_reflns_point_group_measured_fraction_max 0.936
_diffrn_reflns_theta_full 67.684
_diffrn_reflns_theta_max 75.107
_diffrn_reflns_theta_min 3.356
_diffrn_source 'micro-focus sealed X-ray tube'
_diffrn_source_type 'PhotonJet (Cu) X-ray Source'
_exptl_absorpt_coefficient_mu 1.641
_exptl_absorpt_correction_T_max 1.000
_exptl_absorpt_correction_T_min 0.503
_exptl_absorpt_correction_type gaussian
_exptl_absorpt_process_details
;
CrysAlisPro 1.171.41.121a (Rigaku Oxford Diffraction, 2021)
Numerical absorption correction based on gaussian integration over
a multifaceted crystal model
Empirical absorption correction using spherical harmonics,
implemented in SCALE3 ABSPACK scaling algorithm.
;
_exptl_crystal_colour colourless
_exptl_crystal_colour_primary colourless
_exptl_crystal_density_diffrn 1.346
_exptl_crystal_description plate
_exptl_crystal_F_000 1920
_exptl_crystal_size_max 0.90
_exptl_crystal_size_mid 0.05
_exptl_crystal_size_min 0.04
_refine_diff_density_max 0.489
_refine_diff_density_min -0.522
_refine_diff_density_rms 0.097
_refine_ls_abs_structure_details
;
 Flack x determined using 554 quotients [(I+)-(I-)]/[(I+)+(I-)]
 (Parsons, Flack and Wagner, Acta Cryst. B69 (2013) 249-259).
;
_refine_ls_abs_structure_Flack 0.05(5)
_refine_ls_extinction_method none
_refine_ls_goodness_of_fit_ref 1.041
_refine_ls_hydrogen_treatment constr
_refine_ls_matrix_type full
_refine_ls_number_parameters 291
_refine_ls_number_reflns 4368
_refine_ls_number_restraints 0
_refine_ls_restrained_S_all 1.041
_refine_ls_R_factor_all 0.1709
_refine_ls_R_factor_gt 0.1006
_refine_ls_shift/su_max 0.306
_refine_ls_shift/su_mean 0.055
_refine_ls_structure_factor_coef Fsqd
_refine_ls_weighting_details 'w=1/[\s^2^(Fo^2^)+(0.1640P)^2^] where P=(Fo^2^+2Fc^2^)/3'
_refine_ls_weighting_scheme calc
_refine_ls_wR_factor_gt 0.2509
_refine_ls_wR_factor_ref 0.3332
_reflns_Friedel_coverage 0.767
_reflns_Friedel_fraction_full 0.973
_reflns_Friedel_fraction_max 0.896
_reflns_number_gt 2087
_reflns_number_total 4368
_reflns_threshold_expression 'I > 2\s(I)'
_cod_data_source_file d3cc02086j2.cif
_cod_data_source_block 4a
_cod_depositor_comments 'Adding full bibliography for 7131691--7131692.cif.'
_cod_original_cell_volume 4513.3(6)
_cod_database_code 7131691
_shelx_shelxl_version_number 2018/3
_chemical_oxdiff_formula 'C11 H10 N O'
_shelx_space_group_comment
;
The symmetry employed for this shelxl refinement is uniquely defined
by the following loop, which should always be used as a source of
symmetry information in preference to the above space-group names.
They are only intended as comments.
;
_shelx_estimated_absorpt_t_max 0.937
_shelx_estimated_absorpt_t_min 0.243
_diffrn_oxdiff_digest_frames
;
011ee156908676283d01c48753d983e65201606345a
;
_reflns_odcompleteness_completeness 99.95
_reflns_odcompleteness_iscentric 1
_reflns_odcompleteness_theta 66.97
_olex2_refinement_description
;
1. Fixed Uiso
 At 1.2 times of:
  All C(H) groups, All C(H,H) groups, All N(H) groups
 At 1.5 times of:
  All C(H,H,H) groups
2.a Riding coordinates:
 N1(H1)
2.b Secondary CH2 refined with riding coordinates:
 C11(H11A,H11B), C10(H10A,H10B), C14(H14A,H14B), C15(H15A,H15B)
2.c Aromatic/amide H refined with riding coordinates:
 C6(H6), C2(H2), C5(H5), C17(H17), C3(H3), C20(H20), C19(H19), C21(H21),
 C18(H18)
2.d Idealised Me refined as rotating group:
 C13(H13A,H13B,H13C), C7(H7A,H7B,H7C)
;
_olex2_submission_special_instructions 'No special instructions were received'
_oxdiff_exptl_absorpt_empirical_details
;
Empirical correction (ABSPACK) includes:
- Absorption correction using spherical harmonics
- Frame scaling
;
_oxdiff_exptl_absorpt_empirical_full_max 4.432
_oxdiff_exptl_absorpt_empirical_full_min 0.441

loop_
_space_group_symop_operation_xyz
'x, y, z'
'-x, -y, z'
'y, -x, -z'
'-y, x, -z'
'x+1/2, y+1/2, z+1/2'
'-x+1/2, -y+1/2, z+1/2'
'y+1/2, -x+1/2, -z+1/2'
'-y+1/2, x+1/2, -z+1/2'

loop_
_atom_site_label
_atom_site_type_symbol
_atom_site_fract_x
_atom_site_fract_y
_atom_site_fract_z
_atom_site_U_iso_or_equiv
_atom_site_adp_type
_atom_site_occupancy
_atom_site_site_symmetry_order
_atom_site_calc_flag
_atom_site_refinement_flags_posn
_atom_site_refinement_flags_adp
_atom_site_refinement_flags_occupancy
_atom_site_disorder_assembly
_atom_site_disorder_group
S1 S 0.30881(15) 0.73527(13) 0.6814(5) 0.0654(10) Uani 1 1 d . . . . .
O3 O 0.3688(3) 0.5537(3) 0.5542(11) 0.0497(19) Uani 1 1 d . . . . .
O5 O 0.3148(3) 0.5218(3) 0.2799(13) 0.059(2) Uani 1 1 d . . . . .
O1 O 0.2719(4) 0.7749(3) 0.6858(15) 0.072(3) Uani 1 1 d . . . . .
O6 O 0.3349(4) 0.4678(4) 0.0256(16) 0.077(3) Uani 1 1 d . . . . .
O2 O 0.3313(4) 0.7185(4) 0.8698(12) 0.073(3) Uani 1 1 d . . . . .
O4 O 0.4472(4) 0.5666(4) 0.6696(14) 0.078(3) Uani 1 1 d . . . . .
N2 N 0.3107(4) 0.6447(4) 0.5445(15) 0.056(3) Uani 1 1 d . . . . .
N3 N 0.3767(4) 0.5870(4) 0.2143(12) 0.053(2) Uani 1 1 d . . . . .
N1 N 0.2786(4) 0.6876(4) 0.5777(15) 0.059(3) Uani 1 1 d . . . . .
H1 H 0.250577 0.679603 0.643746 0.070 Uiso 1 1 d R . . . .
C9 C 0.4140(5) 0.5724(5) 0.5381(17) 0.054(3) Uani 1 1 d . . . . .
C1 C 0.3571(6) 0.7519(5) 0.5123(17) 0.058(3) Uani 1 1 d . . . . .
C12 C 0.3439(5) 0.5052(5) 0.1253(17) 0.059(3) Uani 1 1 d . . . . .
C8 C 0.2938(5) 0.6086(5) 0.4270(17) 0.053(3) Uani 1 1 d . . . . .
C11 C 0.3895(6) 0.5383(5) 0.0982(16) 0.058(3) Uani 1 1 d . . . . .
H11A H 0.395567 0.545447 -0.049142 0.069 Uiso 1 1 calc R . . . .
H11B H 0.420099 0.521949 0.156676 0.069 Uiso 1 1 calc R . . . .
C10 C 0.4201(5) 0.6042(6) 0.3445(19) 0.066(4) Uani 1 1 d . . . . .
H10A H 0.417693 0.640951 0.375484 0.080 Uiso 1 1 calc R . . . .
H10B H 0.453067 0.597322 0.276544 0.080 Uiso 1 1 calc R . . . .
C4 C 0.4343(6) 0.7763(5) 0.234(2) 0.064(4) Uani 1 1 d . . . . .
C6 C 0.4075(6) 0.7372(5) 0.552(2) 0.067(4) Uani 1 1 d . . . . .
H6 H 0.415801 0.719615 0.674729 0.081 Uiso 1 1 calc R . . . .
C14 C 0.2404(5) 0.6069(5) 0.341(2) 0.062(3) Uani 1 1 d . . . . .
H14A H 0.239492 0.582789 0.223923 0.074 Uiso 1 1 calc R . . . .
H14B H 0.231356 0.640894 0.287520 0.074 Uiso 1 1 calc R . . . .
C13 C 0.3589(6) 0.6264(5) 0.0692(18) 0.066(4) Uani 1 1 d . . . . .
H13A H 0.386486 0.635402 -0.024998 0.100 Uiso 1 1 calc GR . . . .
H13B H 0.348343 0.656623 0.146109 0.100 Uiso 1 1 calc GR . . . .
H13C H 0.330004 0.613317 -0.009633 0.100 Uiso 1 1 calc GR . . . .
C16 C 0.1468(6) 0.5897(6) 0.426(3) 0.074(4) Uani 1 1 d . . . . .
C15 C 0.2010(5) 0.5907(6) 0.500(2) 0.070(4) Uani 1 1 d . . . . .
H15A H 0.209974 0.556397 0.549637 0.084 Uiso 1 1 calc R . . . .
H15B H 0.203150 0.614192 0.618058 0.084 Uiso 1 1 calc R . . . .
C2 C 0.3472(6) 0.7790(6) 0.3329(19) 0.073(4) Uani 1 1 d . . . . .
H2 H 0.313322 0.789306 0.304041 0.088 Uiso 1 1 calc R . . . .
B1 B 0.3364(5) 0.5674(5) 0.3781(16) 0.046(3) Uani 1 1 d . . . . .
C5 C 0.4453(6) 0.7488(5) 0.410(3) 0.071(4) Uani 1 1 d . . . . .
H5 H 0.479041 0.737600 0.433445 0.086 Uiso 1 1 calc R . . . .
C17 C 0.1324(6) 0.6079(6) 0.236(3) 0.077(4) Uani 1 1 d . . . . .
H17 H 0.157316 0.619602 0.141346 0.092 Uiso 1 1 calc R . . . .
C3 C 0.3847(6) 0.7912(6) 0.198(2) 0.076(4) Uani 1 1 d . . . . .
H3 H 0.376762 0.810127 0.078173 0.091 Uiso 1 1 calc R . . . .
C20 C 0.0587(7) 0.5713(8) 0.503(4) 0.103(6) Uani 1 1 d . . . . .
H20 H 0.033984 0.559023 0.596737 0.124 Uiso 1 1 calc R . . . .
C7 C 0.4760(7) 0.7877(6) 0.085(3) 0.087(5) Uani 1 1 d . . . . .
H7A H 0.494501 0.817926 0.130289 0.130 Uiso 1 1 calc GR . . . .
H7B H 0.461440 0.793850 -0.051607 0.130 Uiso 1 1 calc GR . . . .
H7C H 0.499308 0.758744 0.078034 0.130 Uiso 1 1 calc GR . . . .
C19 C 0.0436(7) 0.5900(7) 0.309(4) 0.101(6) Uani 1 1 d . . . . .
H19 H 0.008952 0.589342 0.269278 0.121 Uiso 1 1 calc R . . . .
C21 C 0.1093(6) 0.5710(6) 0.555(4) 0.093(5) Uani 1 1 d . . . . .
H21 H 0.118950 0.557505 0.685037 0.112 Uiso 1 1 calc R . . . .
C18 C 0.0794(7) 0.6090(6) 0.181(4) 0.097(6) Uani 1 1 d . . . . .
H18 H 0.069346 0.623289 0.053703 0.117 Uiso 1 1 calc R . . . .

loop_
_atom_site_aniso_label
_atom_site_aniso_U_11
_atom_site_aniso_U_22
_atom_site_aniso_U_33
_atom_site_aniso_U_23
_atom_site_aniso_U_13
_atom_site_aniso_U_12
S1 0.091(2) 0.0557(18) 0.0497(14) -0.0040(14) -0.0017(16) 0.0229(17)
O3 0.054(5) 0.053(4) 0.041(4) 0.001(3) 0.007(3) 0.001(4)
O5 0.068(5) 0.051(5) 0.057(5) -0.013(4) 0.000(4) 0.000(4)
O1 0.104(7) 0.053(5) 0.058(5) 0.000(4) 0.005(5) 0.022(5)
O6 0.096(8) 0.070(6) 0.065(6) -0.024(5) 0.009(5) 0.008(6)
O2 0.109(8) 0.068(6) 0.043(4) 0.000(4) -0.012(4) 0.021(5)
O4 0.071(6) 0.122(8) 0.039(4) 0.005(5) 0.000(4) 0.016(6)
N2 0.062(6) 0.058(6) 0.047(5) 0.005(5) 0.004(5) 0.014(5)
N3 0.068(6) 0.057(6) 0.033(4) 0.009(4) -0.009(4) -0.004(5)
N1 0.075(7) 0.054(6) 0.047(5) -0.013(4) -0.007(5) 0.004(5)
C9 0.071(9) 0.054(7) 0.038(5) 0.002(5) -0.010(5) 0.010(7)
C1 0.085(10) 0.046(7) 0.043(6) -0.006(5) -0.005(6) 0.016(6)
C12 0.070(8) 0.065(8) 0.043(6) -0.006(5) 0.014(6) 0.021(7)
C8 0.056(7) 0.065(8) 0.037(5) -0.002(5) 0.000(5) -0.011(6)
C11 0.088(10) 0.058(7) 0.027(4) -0.004(5) 0.013(5) 0.010(7)
C10 0.066(8) 0.088(9) 0.044(6) 0.022(6) -0.002(6) -0.014(7)
C4 0.085(10) 0.052(7) 0.057(7) -0.001(6) 0.001(7) -0.004(7)
C6 0.083(10) 0.056(7) 0.062(8) -0.005(6) -0.016(7) -0.007(7)
C14 0.060(8) 0.070(9) 0.055(7) -0.005(6) -0.005(6) 0.002(6)
C13 0.090(10) 0.066(8) 0.043(6) 0.029(6) -0.014(6) 0.008(7)
C16 0.064(9) 0.071(9) 0.088(10) -0.004(8) -0.005(8) 0.004(8)
C15 0.051(7) 0.085(10) 0.075(9) 0.014(7) 0.006(6) 0.001(7)
C2 0.096(10) 0.086(10) 0.038(6) 0.011(6) -0.011(7) 0.024(8)
B1 0.058(8) 0.053(8) 0.027(5) -0.007(5) -0.004(5) -0.003(6)
C5 0.066(9) 0.060(8) 0.088(10) 0.009(7) -0.011(8) 0.000(7)
C17 0.061(9) 0.080(10) 0.090(11) -0.012(8) -0.006(8) -0.006(7)
C3 0.103(12) 0.080(9) 0.045(7) 0.016(7) -0.010(8) 0.019(9)
C20 0.062(11) 0.095(13) 0.15(2) -0.014(13) -0.006(11) -0.010(10)
C7 0.094(12) 0.088(11) 0.078(9) -0.002(9) -0.007(9) -0.022(10)
C19 0.063(10) 0.076(11) 0.16(2) -0.011(13) -0.008(13) 0.000(9)
C21 0.070(11) 0.076(11) 0.134(16) 0.013(11) 0.017(11) 0.008(9)
C18 0.069(11) 0.076(10) 0.147(17) -0.017(12) -0.010(12) 0.001(9)

loop_
_atom_type_symbol
_atom_type_description
_atom_type_scat_dispersion_real
_atom_type_scat_dispersion_imag
_atom_type_scat_source
C C 0.0181 0.0091 'International Tables Vol C Tables 4.2.6.8 and 6.1.1.4'
H H 0.0000 0.0000 'International Tables Vol C Tables 4.2.6.8 and 6.1.1.4'
B B 0.0090 0.0039 'International Tables Vol C Tables 4.2.6.8 and 6.1.1.4'
N N 0.0311 0.0180 'International Tables Vol C Tables 4.2.6.8 and 6.1.1.4'
O O 0.0492 0.0322 'International Tables Vol C Tables 4.2.6.8 and 6.1.1.4'
S S 0.3331 0.5567 'International Tables Vol C Tables 4.2.6.8 and 6.1.1.4'

loop_
_exptl_crystal_face_index_h
_exptl_crystal_face_index_k
_exptl_crystal_face_index_l
_exptl_crystal_face_perp_dist
-13 -11 0 0.0224
-13 11 0 0.0264
11 -13 0 0.0206
-11 -13 0 0.0246
13 11 0 0.0187
10 -11 2 0.1798
11 13 0 0.0151
-12 11 -1 0.0508

loop_
_geom_angle_atom_site_label_1
_geom_angle_atom_site_label_2
_geom_angle_atom_site_label_3
_geom_angle
_geom_angle_site_symmetry_1
_geom_angle_site_symmetry_3
_geom_angle_publ_flag
O1 S1 O2 119.4(6) . . ?
O1 S1 N1 103.9(6) . . ?
O1 S1 C1 109.1(6) . . ?
O2 S1 N1 108.6(6) . . ?
O2 S1 C1 108.5(6) . . ?
N1 S1 C1 106.7(6) . . ?
C9 O3 B1 112.2(9) . . ?
C12 O5 B1 111.9(10) . . ?
C8 N2 N1 117.8(10) . . ?
C11 N3 B1 101.9(9) . . ?
C10 N3 C11 111.5(10) . . ?
C10 N3 B1 103.3(8) . . ?
C13 N3 C11 110.1(9) . . ?
C13 N3 C10 113.1(10) . . ?
C13 N3 B1 116.4(10) . . ?
N2 N1 S1 112.5(9) . . ?
O3 C9 C10 112.0(10) . . ?
O4 C9 O3 123.3(11) . . ?
O4 C9 C10 124.6(12) . . ?
C6 C1 S1 120.5(10) . . ?
C2 C1 S1 121.4(11) . . ?
C2 C1 C6 118.1(14) . . ?
O5 C12 C11 111.0(11) . . ?
O6 C12 O5 124.1(13) . . ?
O6 C12 C11 125.0(11) . . ?
N2 C8 C14 123.8(12) . . ?
N2 C8 B1 112.2(10) . . ?
C14 C8 B1 124.0(10) . . ?
C12 C11 N3 104.8(10) . . ?
N3 C10 C9 102.8(10) . . ?
C5 C4 C7 119.2(14) . . ?
C3 C4 C5 118.9(13) . . ?
C3 C4 C7 121.9(13) . . ?
C5 C6 C1 119.5(13) . . ?
C8 C14 C15 112.9(10) . . ?
C17 C16 C15 122.6(15) . . ?
C17 C16 C21 118.3(16) . . ?
C21 C16 C15 119.1(15) . . ?
C16 C15 C14 115.7(12) . . ?
C3 C2 C1 121.6(14) . . ?
O3 B1 O5 111.2(10) . . ?
O3 B1 N3 102.3(9) . . ?
O3 B1 C8 114.8(8) . . ?
O5 B1 N3 103.4(8) . . ?
O5 B1 C8 111.8(10) . . ?
C8 B1 N3 112.4(10) . . ?
C4 C5 C6 121.0(14) . . ?
C16 C17 C18 119.5(17) . . ?
C2 C3 C4 120.8(12) . . ?
C21 C20 C19 120(2) . . ?
C18 C19 C20 118.9(19) . . ?
C20 C21 C16 122(2) . . ?
C19 C18 C17 121(2) . . ?

loop_
_geom_bond_atom_site_label_1
_geom_bond_atom_site_label_2
_geom_bond_distance
_geom_bond_site_symmetry_2
_geom_bond_publ_flag
S1 O1 1.425(9) . ?
S1 O2 1.431(9) . ?
S1 N1 1.633(11) . ?
S1 C1 1.737(15) . ?
O3 C9 1.293(15) . ?
O3 B1 1.474(14) . ?
O5 C12 1.338(13) . ?
O5 B1 1.473(15) . ?
O6 C12 1.203(16) . ?
O4 C9 1.233(15) . ?
N2 N1 1.425(14) . ?
N2 C8 1.300(16) . ?
N3 C11 1.527(15) . ?
N3 C10 1.494(16) . ?
N3 C13 1.479(14) . ?
N3 B1 1.592(16) . ?
C9 C10 1.521(15) . ?
C1 C6 1.41(2) . ?
C1 C2 1.394(16) . ?
C12 C11 1.49(2) . ?
C8 C14 1.516(18) . ?
C8 B1 1.592(19) . ?
C4 C5 1.385(19) . ?
C4 C3 1.38(2) . ?
C4 C7 1.49(2) . ?
C6 C5 1.39(2) . ?
C14 C15 1.525(18) . ?
C16 C15 1.51(2) . ?
C16 C17 1.38(2) . ?
C16 C21 1.39(2) . ?
C2 C3 1.36(2) . ?
C17 C18 1.44(2) . ?
C20 C19 1.41(3) . ?
C20 C21 1.38(3) . ?
C19 C18 1.35(3) . ?

loop_
_exptl_oxdiff_crystal_face_indexfrac_h
_exptl_oxdiff_crystal_face_indexfrac_k
_exptl_oxdiff_crystal_face_indexfrac_l
_exptl_oxdiff_crystal_face_x
_exptl_oxdiff_crystal_face_y
_exptl_oxdiff_crystal_face_z
-13.0695 -11.0376 -0.0175 -0.0021 0.0099 0.9999
-12.6914 11.4456 -0.2021 -0.9830 0.1272 0.1324
10.9454 -13.1288 0.1931 0.9916 -0.1290 0.0091
-11.4646 -12.6726 0.1974 0.1383 0.0367 0.9897
13.0929 11.0038 0.0909 0.0075 0.0068 -0.9999
10.3754 -11.2280 1.8917 0.9574 0.2855 -0.0429
11.4626 12.6985 -0.0457 -0.1332 -0.0011 -0.9911
-12.4119 11.4916 -0.6331 -0.9925 0.0249 0.1196
